data_2202909
loop_
_publ_author_name
'Zeng, Xi-Rui'
'Peng, Shie-Ming'
'Lee, Gene-Hsiang'

_publ_section_title
;
 The binuclear copper(II) complex
 \m-chloro-\m-methoxy-bis[chloro(di-2-pyridylamine)copper(II)]
;
_journal_issue 12
_journal_name_full 'Acta Crystallographica Section E'
_journal_page_first m1168
_journal_page_last m1170
_journal_paper_doi 10.1107/S1600536803026151
_journal_volume 59
_journal_year 2003
_chemical_formula_iupac '[Cu2 Cl3 (C H3 O) (C10 H9 N3)2]'
_chemical_formula_moiety 'C21 H21 Cl3 Cu2 N6 O'
_chemical_formula_sum 'C21 H21 Cl3 Cu2 N6 O'
_chemical_formula_weight 606.87
_chemical_name_systematic
;
\m-chloro-\m-methoxy-bis[chloro(di-2-pyridylamine)copper(II)]
;
_space_group_IT_number 15
_symmetry_cell_setting monoclinic
_symmetry_space_group_name_Hall '-C 2yc'
_symmetry_space_group_name_H-M 'C 1 2/c 1'
_atom_sites_solution_hydrogens geom
_atom_sites_solution_primary direct
_atom_sites_solution_secondary difmap
_cell_angle_alpha 90.00
_cell_angle_beta 112.6724(9)
_cell_angle_gamma 90.00
_cell_formula_units_Z 4
_cell_length_a 16.9245(3)
_cell_length_b 7.6655(2)
_cell_length_c 19.2417(4)
_cell_measurement_reflns_used all
_cell_measurement_temperature 150.0(10)
_cell_measurement_theta_max 27.50
_cell_measurement_theta_min 2.29
_cell_volume 2303.41(9)
_computing_cell_refinement 'DENZO-SMN (Otwinowski & Minor, 1997)'
_computing_data_collection 'COLLECT (Nonius, 1998)'
_computing_data_reduction DENZO-SMN
_computing_molecular_graphics 'SHELXTL (Sheldrick, 1997)'
_computing_publication_material SHELXTL
_computing_structure_refinement 'SHELXL97 (Sheldrick, 1997)'
_computing_structure_solution 'SHELXS97 (Sheldrick, 1997)'
_diffrn_ambient_temperature 150.0(10)
_diffrn_measured_fraction_theta_full 1.000
_diffrn_measured_fraction_theta_max 1.000
_diffrn_measurement_device_type 'Nonius KappaCCD'
_diffrn_measurement_method '\f and \w'
_diffrn_radiation_monochromator graphite
_diffrn_radiation_source 'fine-focus sealed tube'
_diffrn_radiation_type MoK\a
_diffrn_radiation_wavelength 0.71073
_diffrn_reflns_av_R_equivalents 0.0655
_diffrn_reflns_av_sigmaI/netI 0.0510
_diffrn_reflns_limit_h_max 21
_diffrn_reflns_limit_h_min -21
_diffrn_reflns_limit_k_max 9
_diffrn_reflns_limit_k_min -9
_diffrn_reflns_limit_l_max 24
_diffrn_reflns_limit_l_min -24
_diffrn_reflns_number 9609
_diffrn_reflns_theta_full 27.50
_diffrn_reflns_theta_max 27.50
_diffrn_reflns_theta_min 2.29
_diffrn_standards_decay_% 0
_diffrn_standards_number 0
_exptl_absorpt_coefficient_mu 2.223
_exptl_absorpt_correction_T_max 0.965
_exptl_absorpt_correction_T_min 0.836
_exptl_absorpt_correction_type multi-scan
_exptl_absorpt_process_details 'Blessing, 1995'
_exptl_crystal_colour green
_exptl_crystal_density_diffrn 1.750
_exptl_crystal_density_meas ?
_exptl_crystal_density_method 'not measured'
_exptl_crystal_description plate
_exptl_crystal_F_000 1224
_exptl_crystal_size_max 0.10
_exptl_crystal_size_mid 0.10
_exptl_crystal_size_min 0.02
_refine_diff_density_max 0.805
_refine_diff_density_min -0.542
_refine_ls_extinction_expression Fc^*^=kFc[1+0.001xFc^2^\l^3^/sin(2\q)]^-1/4^
_refine_ls_extinction_method none
_refine_ls_goodness_of_fit_ref 1.053
_refine_ls_hydrogen_treatment constr
_refine_ls_matrix_type full
_refine_ls_number_parameters 152
_refine_ls_number_reflns 2633
_refine_ls_number_restraints 0
_refine_ls_restrained_S_all 1.053
_refine_ls_R_factor_all 0.0676
_refine_ls_R_factor_gt 0.0422
_refine_ls_shift/su_max 0.001
_refine_ls_shift/su_mean 0.001
_refine_ls_structure_factor_coef Fsqd
_refine_ls_weighting_details 'calc w = 1/[\s^2^(Fo^2^)+(0.0447P)^2^+3.9941P] where P = (Fo^2^+2Fc^2^)/3'
_refine_ls_weighting_scheme calc
_refine_ls_wR_factor_gt 0.0879
_refine_ls_wR_factor_ref 0.0958
_reflns_number_gt 2028
_reflns_number_total 2633
_reflns_threshold_expression I>2\s(I)
_cod_data_source_file su6053.cif
_cod_data_source_block I
_cod_depositor_comments
;
The following automatic conversions were performed:
'_symmetry_cell_setting' value 'Monoclinic' changed to 'monoclinic'
according to '/home/saulius/struct/CIF-dictionaries/cif_core.dic'
dictionary named 'cif_core.dic' version 2.4.1 from 2010-06-29.

Automatic conversion script
Id: cif_fix_enum 1527 2010-12-29 10:47:43Z saulius 

The following automatic conversions were performed:

'_symmetry_cell_setting' value 'Monoclinic' changed to 'monoclinic'
according to /home/saulius/struct/CIF-dictionaries/cif_core.dic
dictionary named 'cif_core.dic' version 2.4.1 from 2010-06-29.

Automatic conversion script
Id: cif_fix_values 1715 2011-07-08 13:25:40Z adriana 

The following automatic conversions were performed:

'_exptl_crystal_density_meas' value 'not_measured' was changed to '?'
- the value is perceived as not measured.

Automatic conversion script
Id: cif_fix_values 3008 2015-01-20 13:52:24Z robertas 
;
_cod_original_sg_symbol_H-M 'C 2/c'
_cod_database_code 2202909
_cod_database_fobs_code 2202909

loop_
_symmetry_equiv_pos_as_xyz
'x, y, z'
'-x, y, -z+1/2'
'x+1/2, y+1/2, z'
'-x+1/2, y+1/2, -z+1/2'
'-x, -y, -z'
'x, -y, z-1/2'
'-x+1/2, -y+1/2, -z'
'x+1/2, -y+1/2, z-1/2'

loop_
_atom_site_label
_atom_site_fract_x
_atom_site_fract_y
_atom_site_fract_z
_atom_site_U_iso_or_equiv
_atom_site_adp_type
_atom_site_calc_flag
_atom_site_refinement_flags
_atom_site_occupancy
_atom_site_disorder_assembly
_atom_site_disorder_group
_atom_site_type_symbol
Cu 0.01537(2) 0.55208(5) 0.33904(2) 0.02169(15) Uani d . 1 . . Cu
Cl1 0.0000 0.79493(15) 0.2500 0.0251(3) Uani d S 1 . . Cl
Cl2 0.13860(5) 0.38716(12) 0.40850(5) 0.0285(2) Uani d . 1 . . Cl
O1 0.0000 0.4194(4) 0.2500 0.0224(7) Uani d S 1 . . O
N1 -0.10866(16) 0.5208(4) 0.33323(15) 0.0206(6) Uani d . 1 . . N
N2 -0.08074(16) 0.6477(4) 0.45286(15) 0.0236(6) Uani d . 1 . . N
H2A -0.1004 0.6500 0.4891 0.028 Uiso calc R 1 . . H
N3 0.04158(16) 0.7120(4) 0.42653(15) 0.0240(6) Uani d . 1 . . N
C1 -0.1664(2) 0.4450(5) 0.27081(19) 0.0252(7) Uani d . 1 . . C
H1A -0.1484 0.4127 0.2316 0.030 Uiso calc R 1 . . H
C2 -0.2497(2) 0.4125(5) 0.2613(2) 0.0270(8) Uani d . 1 . . C
H2B -0.2876 0.3543 0.2175 0.032 Uiso calc R 1 . . H
C3 -0.2776(2) 0.4663(5) 0.31709(19) 0.0267(8) Uani d . 1 . . C
H3A -0.3354 0.4486 0.3112 0.032 Uiso calc R 1 . . H
C4 -0.2210(2) 0.5449(5) 0.38045(19) 0.0256(8) Uani d . 1 . . C
H4A -0.2387 0.5820 0.4193 0.031 Uiso calc R 1 . . H
C5 -0.1359(2) 0.5702(4) 0.38714(18) 0.0207(7) Uani d . 1 . . C
C6 -0.0009(2) 0.7218(4) 0.47249(18) 0.0224(7) Uani d . 1 . . C
C7 0.0337(2) 0.8075(5) 0.54221(18) 0.0264(7) Uani d . 1 . . C
H7A 0.0031 0.8103 0.5745 0.032 Uiso calc R 1 . . H
C8 0.1119(2) 0.8870(5) 0.5634(2) 0.0313(8) Uani d . 1 . . C
H8A 0.1367 0.9432 0.6110 0.038 Uiso calc R 1 . . H
C9 0.1549(2) 0.8844(5) 0.5141(2) 0.0349(9) Uani d . 1 . . C
H9A 0.2081 0.9430 0.5262 0.042 Uiso calc R 1 . . H
C10 0.1181(2) 0.7953(5) 0.4483(2) 0.0305(8) Uani d . 1 . . C
H10A 0.1478 0.7910 0.4153 0.037 Uiso calc R 1 . . H
C11 0.0000 0.2346(7) 0.2500 0.0363(13) Uani d S 1 . . C
H11A -0.0087 0.1920 0.1995 0.054 Uiso calc PR 0.50 . . H
H11B -0.0463 0.1920 0.2642 0.054 Uiso calc PR 0.50 . . H
H11C 0.0550 0.1920 0.2863 0.054 Uiso calc PR 0.50 . . H

loop_
_atom_site_aniso_label
_atom_site_aniso_U_11
_atom_site_aniso_U_22
_atom_site_aniso_U_33
_atom_site_aniso_U_12
_atom_site_aniso_U_13
_atom_site_aniso_U_23
Cu 0.0155(2) 0.0314(3) 0.0187(2) -0.00132(17) 0.00716(16) -0.00178(17)
Cl1 0.0241(6) 0.0278(6) 0.0224(6) 0.000 0.0077(5) 0.000
Cl2 0.0190(4) 0.0456(5) 0.0210(4) 0.0057(3) 0.0077(3) 0.0022(4)
O1 0.0203(16) 0.0259(18) 0.0221(17) 0.000 0.0093(13) 0.000
N1 0.0172(13) 0.0281(15) 0.0168(13) -0.0003(11) 0.0069(11) 0.0014(12)
N2 0.0198(14) 0.0359(17) 0.0179(14) -0.0014(12) 0.0104(11) -0.0018(12)
N3 0.0192(14) 0.0318(16) 0.0214(15) -0.0021(12) 0.0083(12) -0.0005(12)
C1 0.0217(16) 0.0326(19) 0.0208(17) 0.0002(15) 0.0077(14) -0.0003(15)
C2 0.0228(17) 0.0288(19) 0.0247(18) -0.0036(14) 0.0039(14) 0.0010(15)
C3 0.0158(16) 0.036(2) 0.0286(19) -0.0003(14) 0.0093(14) 0.0060(16)
C4 0.0186(16) 0.036(2) 0.0245(18) 0.0063(15) 0.0113(14) 0.0033(16)
C5 0.0189(16) 0.0248(17) 0.0195(16) 0.0022(13) 0.0087(13) 0.0039(14)
C6 0.0184(16) 0.0231(17) 0.0205(17) 0.0033(13) 0.0018(13) 0.0023(14)
C7 0.0290(18) 0.0286(19) 0.0191(17) 0.0039(15) 0.0067(14) 0.0007(15)
C8 0.0302(19) 0.029(2) 0.0242(19) -0.0003(15) -0.0013(15) -0.0030(16)
C9 0.0216(18) 0.037(2) 0.038(2) -0.0063(16) 0.0038(16) -0.0003(18)
C10 0.0242(18) 0.038(2) 0.030(2) -0.0051(16) 0.0103(15) -0.0007(17)
C11 0.033(3) 0.035(3) 0.036(3) 0.000 0.009(2) 0.000

loop_
_atom_type_symbol
_atom_type_description
_atom_type_scat_dispersion_real
_atom_type_scat_dispersion_imag
_atom_type_scat_source
C C 0.0033 0.0016 'International Tables Vol C Tables 4.2.6.8 and 6.1.1.4'
H H 0.0000 0.0000 'International Tables Vol C Tables 4.2.6.8 and 6.1.1.4'
N N 0.0061 0.0033 'International Tables Vol C Tables 4.2.6.8 and 6.1.1.4'
O O 0.0106 0.0060 'International Tables Vol C Tables 4.2.6.8 and 6.1.1.4'
Cl Cl 0.1484 0.1585 'International Tables Vol C Tables 4.2.6.8 and 6.1.1.4'
Cu Cu 0.3201 1.2651 'International Tables Vol C Tables 4.2.6.8 and 6.1.1.4'

loop_
_geom_angle_atom_site_label_1
_geom_angle_atom_site_label_2
_geom_angle_atom_site_label_3
_geom_angle_site_symmetry_1
_geom_angle_site_symmetry_3
_geom_angle
_geom_angle_publ_flag
O1 Cu N3 . . 171.81(10) yes
O1 Cu N1 . . 96.00(8) yes
N3 Cu N1 . . 90.44(11) yes
O1 Cu Cl2 . . 90.44(6) yes
N3 Cu Cl2 . . 89.47(8) yes
N1 Cu Cl2 . . 128.56(8) yes
O1 Cu Cl1 . . 80.73(8) yes
N3 Cu Cl1 . . 92.97(9) yes
N1 Cu Cl1 . . 102.45(7) yes
Cl2 Cu Cl1 . . 128.92(3) yes
Cu Cl1 Cu 2 . 82.44(4) yes
C11 O1 Cu . . 121.95(8) ?
C11 O1 Cu . 2 121.95(8) ?
Cu O1 Cu . 2 116.09(16) yes
C5 N1 C1 . . 117.5(3) ?
C5 N1 Cu . . 124.7(2) ?
C1 N1 Cu . . 117.9(2) ?
C6 N2 C5 . . 132.3(3) ?
C6 N3 C10 . . 117.4(3) ?
C6 N3 Cu . . 126.3(2) ?
C10 N3 Cu . . 115.2(2) ?
N1 C1 C2 . . 123.3(3) ?
C1 C2 C3 . . 118.7(3) ?
C4 C3 C2 . . 119.3(3) ?
C3 C4 C5 . . 118.9(3) ?
N1 C5 N2 . . 121.0(3) ?
N1 C5 C4 . . 122.3(3) ?
N2 C5 C4 . . 116.7(3) ?
N3 C6 N2 . . 121.0(3) ?
N3 C6 C7 . . 121.7(3) ?
N2 C6 C7 . . 117.3(3) ?
C8 C7 C6 . . 119.5(3) ?
C7 C8 C9 . . 119.1(3) ?
C10 C9 C8 . . 117.7(3) ?
N3 C10 C9 . . 124.4(3) ?
C5 N2 H2A . . 113.86 ?
C6 N2 H2A . . 113.86 ?
N1 C1 H1A . . 118.33 ?
C2 C1 H1A . . 118.34 ?
C1 C2 H2B . . 120.71 ?
C3 C2 H2B . . 120.62 ?
C2 C3 H3A . . 120.37 ?
C4 C3 H3A . . 120.33 ?
C3 C4 H4A . . 120.60 ?
C5 C4 H4A . . 120.55 ?
C6 C7 H7A . . 120.27 ?
C8 C7 H7A . . 120.22 ?
C7 C8 H8A . . 120.38 ?
C9 C8 H8A . . 120.47 ?
C8 C9 H9A . . 121.15 ?
C10 C9 H9A . . 121.04 ?
N3 C10 H10A . . 117.71 ?
C9 C10 H10A . . 117.98 ?
O1 C11 H11A . . 109.44 ?
O1 C11 H11B . . 109.46 ?
O1 C11 H11C . . 109.47 ?
H11A C11 H11B . . 109.54 ?
H11A C11 H11C . . 109.50 ?
H11B C11 H11C . . 109.41 ?

loop_
_geom_bond_atom_site_label_1
_geom_bond_atom_site_label_2
_geom_bond_site_symmetry_2
_geom_bond_distance
_geom_bond_publ_flag
Cu O1 . 1.9220(17) yes
Cu N3 . 1.990(3) yes
Cu N1 . 2.072(3) yes
Cu Cl2 . 2.3633(9) yes
Cu Cl1 . 2.4748(10) yes
Cl1 Cu 2 2.4748(10) ?
O1 C11 . 1.416(6) yes
O1 Cu 2 1.9220(17) ?
N1 C5 . 1.342(4) ?
N1 C1 . 1.353(4) ?
N2 C6 . 1.378(4) ?
N2 C5 . 1.383(4) ?
N3 C6 . 1.339(4) ?
N3 C10 . 1.356(4) ?
C1 C2 . 1.374(5) ?
C2 C3 . 1.391(5) ?
C3 C4 . 1.367(5) ?
C4 C5 . 1.408(4) ?
C6 C7 . 1.403(5) ?
C7 C8 . 1.368(5) ?
C8 C9 . 1.402(5) ?
C9 C10 . 1.360(5) ?
N2 H2A . 0.8810 ?
C1 H1A . 0.9490 ?
C2 H2B . 0.9508 ?
C3 H3A . 0.9501 ?
C4 H4A . 0.9498 ?
C7 H7A . 0.9501 ?
C8 H8A . 0.9509 ?
C9 H9A . 0.9514 ?
C10 H10A . 0.9503 ?
C11 H11A . 0.9809 ?
C11 H11B . 0.9800 ?
C11 H11C . 0.9797 ?

loop_
_geom_hbond_atom_site_label_D
_geom_hbond_atom_site_label_H
_geom_hbond_atom_site_label_A
_geom_hbond_site_symmetry_A
_geom_hbond_distance_DH
_geom_hbond_distance_HA
_geom_hbond_distance_DA
_geom_hbond_angle_DHA
_geom_hbond_publ_flag
N2 H2A Cl2 3_566 0.88 2.32 3.188(3) 170 yes
C1 H1A Cl2 2_555 0.95 2.77 3.684(4) 162 yes
C1 H1A O1 ? 0.95 2.40 3.000(4) 121 ?
C3 H3A Cl1 5_445 0.95 2.83 3.717(4) 156 yes
C9 H9A Cl2 7_566 0.95 2.74 3.672(4) 168 yes
C11 H11A Cl2 2_555 0.98 2.80 3.264(2) 109 yes
C11 H11C Cl2 ? 0.98 2.68 3.264(2) 118 yes
